data_2006263
loop_
_publ_author_name
'Blake, Alexander J.'
'Li, Wan-Sheung'
'Lippolis, Vito'
'Schr\"oder, Martin'

_publ_section_title
;
 1,4,8,11-Tetrakis(diiodine)-1,4,8,11-tetrathiacyclotetradecane
;
_journal_issue 7
_journal_name_full 'Acta Crystallographica Section C'
_journal_page_first 886
_journal_page_last 888
_journal_paper_doi 10.1107/S010827019700067X
_journal_volume 53
_journal_year 1997
_chemical_formula_iupac 'C10 H20 S4 , 4I2'
_chemical_formula_moiety 'C10 H20 I8 S4'
_chemical_formula_sum 'C10 H20 I8 S4'
_chemical_formula_weight 1283.70
_chemical_name_systematic
;
 ?
;
_space_group_IT_number 2
_symmetry_cell_setting triclinic
_symmetry_space_group_name_Hall '-P 1'
_symmetry_space_group_name_H-M 'P -1'
_audit_creation_method SHELXL
_cell_angle_alpha 64.196(16)
_cell_angle_beta 77.525(14)
_cell_angle_gamma 82.951(11)
_cell_formula_units_Z 1
_cell_length_a 8.3549(11)
_cell_length_b 9.1092(14)
_cell_length_c 10.290(2)
_cell_measurement_reflns_used 21
_cell_measurement_temperature 150.0(2)
_cell_measurement_theta_max 14.9
_cell_measurement_theta_min 13.4
_cell_volume 688.0(2)
_computing_cell_refinement STADI-4
_computing_data_collection 'STADI-4 (Stoe & Cie, 1995a)'
_computing_data_reduction 'X-RED (Stoe & Cie, 1995b)'
_computing_molecular_graphics 'SHELXTL/PC (Sheldrick, 1994)'
_computing_publication_material SHELXL96
_computing_structure_refinement 'SHELXL96 (Sheldrick, 1996)'
_computing_structure_solution 'SHELXS86 (Sheldrick, 1990)'
_diffrn_ambient_temperature 150.0(2)
_diffrn_measurement_device 'Stoe Stadi-4 four-circle'
_diffrn_measurement_method \w-2\q
_diffrn_radiation_monochromator graphite
_diffrn_radiation_source 'fine-focus sealed tube'
_diffrn_radiation_type MoK\a
_diffrn_radiation_wavelength 0.71073
_diffrn_reflns_av_R_equivalents 0.0000
_diffrn_reflns_av_sigmaI/netI 0.0249
_diffrn_reflns_limit_h_max 9
_diffrn_reflns_limit_h_min -9
_diffrn_reflns_limit_k_max 10
_diffrn_reflns_limit_k_min -9
_diffrn_reflns_limit_l_max 12
_diffrn_reflns_limit_l_min 0
_diffrn_reflns_number 2419
_diffrn_reflns_theta_max 25.05
_diffrn_reflns_theta_min 2.55
_diffrn_standards_decay_% 'variation +-3'
_diffrn_standards_interval_time 60
_diffrn_standards_number 3
_exptl_absorpt_coefficient_mu 9.316
_exptl_absorpt_correction_T_max 0.689
_exptl_absorpt_correction_T_min 0.247
_exptl_absorpt_correction_type '\y scans (North, Phillips & Mathews, 1968)'
_exptl_crystal_colour 'dark red'
_exptl_crystal_density_diffrn 3.098
_exptl_crystal_density_meas ?
_exptl_crystal_description plate
_exptl_crystal_F_000 568
_exptl_crystal_size_max 0.20
_exptl_crystal_size_mid 0.17
_exptl_crystal_size_min 0.04
_refine_diff_density_max 0.93
_refine_diff_density_min -0.85
_refine_ls_extinction_coef 0.00011(17)
_refine_ls_extinction_method SHELXL
_refine_ls_goodness_of_fit_all 1.156
_refine_ls_goodness_of_fit_obs 1.130
_refine_ls_hydrogen_treatment 'riding model with U~iso~(H) = 1.2U~eq~(C)'
_refine_ls_matrix_type full
_refine_ls_number_parameters 101
_refine_ls_number_reflns 2418
_refine_ls_number_restraints 0
_refine_ls_restrained_S_all 1.156
_refine_ls_restrained_S_obs 1.130
_refine_ls_R_factor_all 0.0396
_refine_ls_R_factor_obs .0312
_refine_ls_shift/esd_max 0.021
_refine_ls_shift/esd_mean 0.003
_refine_ls_structure_factor_coef Fsqd
_refine_ls_weighting_details 'w = 1/[\s^2^(Fo^2^)+(0.022P)^2^+4.60P] where P=(Fo^2^+2Fc^2^)/3'
_refine_ls_weighting_scheme calc
_refine_ls_wR_factor_all 0.0689
_refine_ls_wR_factor_obs .0631
_reflns_number_observed 2133
_reflns_number_total 2419
_reflns_observed_criterion >2sigma(I)
_cod_data_source_file ab1440.cif
_cod_data_source_block 14S4I6
_cod_depositor_comments
;
The following automatic conversions were performed:
'_geom_bond_publ_flag' value 'Yes' changed to 'yes' according to
'/home/saulius/struct/CIF-dictionaries/cif_core.dic' dictionary named
'cif_core.dic' version 2.4.1 from 2010-06-29 (4 times).

Automatic conversion script
Id: cif_fix_enum 1527 2010-12-29 10:47:43Z saulius 

The following automatic conversions were performed:

'_geom_bond_publ_flag' value 'Yes' changed to 'yes' according to
/home/saulius/struct/CIF-dictionaries/cif_core.dic dictionary named
'cif_core.dic' version 2.4.1 from 2010-06-29 (4
times).

'_geom_angle_publ_flag' value 'Yes' changed to 'yes'
according to /home/saulius/struct/CIF-dictionaries/cif_core.dic
dictionary named 'cif_core.dic' version 2.4.1 from 2010-06-29 (2
times).

'_geom_torsion_publ_flag' value 'Yes' changed to 'yes'
according to /home/saulius/struct/CIF-dictionaries/cif_core.dic
dictionary named 'cif_core.dic' version 2.4.1 from 2010-06-29 (13
times).

Automatic conversion script
Id: cif_fix_values 1715 2011-07-08 13:25:40Z adriana 

The following automatic conversions were performed:

'_exptl_crystal_density_meas' value 'not measured' was changed to '?'
- the value is perceived as not measured.

Automatic conversion script
Id: cif_fix_values 3008 2015-01-20 13:52:24Z robertas 

The following automatic conversions were performed:

'_refine_ls_weighting_scheme' value 'calc w =
1/[\s^2^(Fo^2^)+(0.022P)^2^+4.60P] where P=(Fo^2^+2Fc^2^)/3' was
changed to 'calc'. New tag '_refine_ls_weighting_details' was
created. The value of the new tag was set to 'w =
1/[\s^2^(Fo^2^)+(0.022P)^2^+4.60P] where P=(Fo^2^+2Fc^2^)/3'.

Automatic conversion script
Id: cif_fix_values 3143 2015-03-26 13:38:13Z robertas 
;
_cod_original_cell_volume 688.04(19)
_cod_database_code 2006263

loop_
_symmetry_equiv_pos_as_xyz
'x, y, z'
'-x, -y, -z'

loop_
_atom_site_aniso_label
_atom_site_aniso_U_11
_atom_site_aniso_U_22
_atom_site_aniso_U_33
_atom_site_aniso_U_12
_atom_site_aniso_U_13
_atom_site_aniso_U_23
S1 .0266(10) .0252(9) .0231(10) -.0005(8) -.0102(8) -.0057(8)
C2 .023(4) .033(4) .024(4) -.001(3) -.005(3) -.006(4)
C3 .034(4) .020(4) .033(5) -.001(3) -.013(4) -.007(3)
S4 .0230(9) .0220(9) .0239(10) -.0011(7) -.0085(8) -.0072(8)
C5 .021(4) .030(4) .034(5) .004(3) -.007(3) -.018(4)
C6 .024(4) .028(4) .033(5) .001(3) -.009(3) -.015(4)
C7 .040(5) .021(4) .031(5) -.006(3) -.025(4) .002(3)
I1 .0221(3) .0252(3) .0184(3) -.00373(18) -.00500(19) -.0069(2)
I2 .0403(3) .0355(3) .0565(4) .0137(2) -.0240(3) -.0301(3)
I3 .0242(3) .0217(3) .0239(3) -.00110(19) -.0031(2) -.0074(2)
I4 .0783(5) .0357(3) .0203(3) -.0117(3) .0048(3) -.0098(3)

loop_
_atom_site_label
_atom_site_fract_x
_atom_site_fract_y
_atom_site_fract_z
_atom_site_U_iso_or_equiv
_atom_site_thermal_displace_type
_atom_site_calc_flag
_atom_site_refinement_flags
_atom_site_occupancy
_atom_site_disorder_group
_atom_site_type_symbol
S1 .7321(2) .3087(2) 1.2082(2) .0257(4) Uani d . 1 . S
C2 .5606(9) .1768(10) 1.3154(9) .0284(17) Uani d . 1 . C
H2A .5777 .0775 1.2971 .034 Uiso calc R 1 . H
H2B .5611 .1425 1.4208 .034 Uiso calc R 1 . H
C3 .3949(10) .2512(9) 1.2845(9) .0293(18) Uani d . 1 . C
H3A .3091 .1776 1.3583 .035 Uiso calc R 1 . H
H3B .3838 .2626 1.1866 .035 Uiso calc R 1 . H
S4 .3629(2) .4509(2) 1.2889(2) .0231(4) Uani d . 1 . S
C5 .1575(9) .5009(10) 1.2460(9) .0265(17) Uani d . 1 . C
H5A .0858 .4087 1.3127 .032 Uiso calc R 1 . H
H5B .1130 .5976 1.2640 .032 Uiso calc R 1 . H
C6 .1531(9) .5368(9) 1.0866(9) .0269(17) Uani d . 1 . C
H6A .0402 .5722 1.0679 .032 Uiso calc R 1 . H
H6B .1812 .4351 1.0728 .032 Uiso calc R 1 . H
C7 .2721(10) .6693(9) .9745(9) .0320(19) Uani d . 1 . C
H7A .3846 .6384 .9956 .038 Uiso calc R 1 . H
H7B .2394 .7742 .9813 .038 Uiso calc R 1 . H
I1 .98559(6) .07256(6) 1.28410(5) .02222(14) Uani d . 1 . I
I2 1.24305(7) -.15841(7) 1.34775(7) .03909(18) Uani d . 1 . I
I3 .30819(6) .32833(6) 1.60394(6) .02425(14) Uani d . 1 . I
I4 .26844(9) .17163(7) 1.90570(6) .0469(2) Uani d . 1 . I

loop_
_atom_type_symbol
_atom_type_description
_atom_type_scat_dispersion_real
_atom_type_scat_dispersion_imag
_atom_type_scat_source
C C 0.0033 0.0016 'International Tables Vol C Tables 4.2.6.8 and 6.1.1.4'
H H 0.0000 0.0000 'International Tables Vol C Tables 4.2.6.8 and 6.1.1.4'
S S 0.1246 0.1234 'International Tables Vol C Tables 4.2.6.8 and 6.1.1.4'
I I -0.4742 1.8119 'International Tables Vol C Tables 4.2.6.8 and 6.1.1.4'

loop_
_geom_angle_atom_site_label_1
_geom_angle_atom_site_label_2
_geom_angle_atom_site_label_3
_geom_angle_site_symmetry_1
_geom_angle_site_symmetry_3
_geom_angle
_geom_angle_publ_flag
S1 I1 I2 . . 177.71(5) yes
S4 I3 I4 . . 172.50(4) yes
C7 S1 C2 2_667 . 101.3(4) ?
C7 S1 I1 2_667 . 100.8(3) ?
C2 S1 I1 . . 97.9(3) ?
C3 C2 S1 . . 115.3(6) ?
C2 C3 S4 . . 111.9(5) ?
C5 S4 C3 . . 99.3(3) ?
C5 S4 I3 . . 103.8(3) ?
C3 S4 I3 . . 95.8(3) ?
C6 C5 S4 . . 113.0(5) ?
C5 C6 C7 . . 112.8(6) ?
C6 C7 S1 . 2_667 109.1(5) ?

loop_
_geom_bond_atom_site_label_1
_geom_bond_atom_site_label_2
_geom_bond_site_symmetry_2
_geom_bond_distance
_geom_bond_publ_flag
S1 I1 . 2.803(2) yes
I1 I2 . 2.7894(8) yes
S4 I3 . 2.880(2) yes
I3 I4 . 2.7571(10) yes
S1 C2 . 1.816(8) ?
C2 C3 . 1.500(11) ?
C3 S4 . 1.825(8) ?
S4 C5 . 1.819(7) ?
C5 C6 . 1.534(11) ?
C6 C7 . 1.538(11) ?
C7 S1 2_667 1.809(8) ?

loop_
_geom_torsion_atom_site_label_1
_geom_torsion_atom_site_label_2
_geom_torsion_atom_site_label_3
_geom_torsion_atom_site_label_4
_geom_torsion_site_symmetry_1
_geom_torsion_site_symmetry_4
_geom_torsion
_geom_torsion_publ_flag
C7 S1 C2 C3 2_667 . -66.7(7) yes
I1 S1 C2 C3 . . -169.4(6) yes
S1 C2 C3 S4 . . -49.9(8) yes
C2 C3 S4 C5 . . 179.4(6) yes
C2 C3 S4 I3 . . -75.6(6) yes
C3 S4 C5 C6 . . -70.1(6) yes
I3 S4 C5 C6 . . -168.4(5) yes
S4 C5 C6 C7 . . -53.9(8) yes
C5 C6 C7 S1 . 2_667 175.9(5) yes
C7 S1 I1 I2 2_667 . 25.3(12) yes
C2 S1 I1 I2 . . 128.4(11) yes
C5 S4 I3 I4 . . 109.9(4) yes
C3 S4 I3 I4 . . 8.8(5) yes
